data_7215454
loop_
_publ_author_name
'Wang, Zhan-Hui'
'Wang, Dan-Feng'
'Zhang, Ting'
'Huang, Rong-Bin'
'Zheng, Lan-Sun'

_publ_section_title
;
 Synthesis, characterization, crystal structures and thermal and
 photoluminescence studies of dimethylpyrazine-carboxylate mixed ligand
 silver(i) coordination polymers with various multinuclear silver units
;
_journal_issue 23
_journal_name_full CrystEngComm
_journal_page_first 5028
_journal_paper_doi 10.1039/c4ce00072b
_journal_volume 16
_journal_year 2014
_chemical_absolute_configuration unk
_chemical_formula_moiety 'C28 H24 Ag4 N4 O8'
_chemical_formula_sum 'C28 H24 Ag4 N4 O8'
_chemical_formula_weight 975.99
_chemical_name_systematic
;
 ? 
;
_space_group_crystal_system orthorhombic
_space_group_IT_number 29
_space_group_name_Hall 'P 2c -2ac'
_space_group_name_H-M_alt 'P c a 21'
_symmetry_space_group_name_Hall 'P 2c -2ac'
_symmetry_space_group_name_H-M 'P c a 21'
_atom_sites_solution_hydrogens geom
_atom_sites_solution_primary direct
_atom_sites_solution_secondary difmap
_audit_creation_date 2013-04-26
_audit_creation_method
;
  Olex2 1.2
  (compiled Apr 23 2013 17:54:37, GUI svn.r4466)
;
_cell_angle_alpha 90.00
_cell_angle_beta 90.00
_cell_angle_gamma 90.00
_cell_formula_units_Z 4
_cell_length_a 13.687(2)
_cell_length_b 14.880(3)
_cell_length_c 13.809(4)
_cell_measurement_reflns_used 2531
_cell_measurement_temperature 273(2)
_cell_measurement_theta_max 23.30
_cell_measurement_theta_min 2.45
_cell_volume 2812.4(11)
_computing_molecular_graphics
;
O. V. Dolomanov, L. J. Bourhis, R. J. Gildea, J. A. K. Howard and H. Puschmann,
OLEX2: a complete structure solution, refinement and analysis program.
J. Appl. Cryst. (2009). 42, 339-341.
;
_computing_publication_material
;
O. V. Dolomanov, L. J. Bourhis, R. J. Gildea, J. A. K. Howard and H. Puschmann,
OLEX2: a complete structure solution, refinement and analysis program.
J. Appl. Cryst. (2009). 42, 339-341.
;
_computing_structure_refinement
;
XL, G.M. Sheldrick, Acta Cryst.
(2008). A64, 112-122
;
_computing_structure_solution
;
XS, G.M. Sheldrick, Acta Cryst.
(2008). A64, 112-122
;
_diffrn_ambient_temperature 273.15
_diffrn_measured_fraction_theta_full 0.998
_diffrn_measured_fraction_theta_max 0.998
_diffrn_measurement_device_type 'CCD area detector'
_diffrn_measurement_method 'phi and omega scans'
_diffrn_radiation_monochromator graphite
_diffrn_radiation_type MoK\a
_diffrn_radiation_wavelength 0.71073
_diffrn_reflns_av_R_equivalents 0.1199
_diffrn_reflns_av_unetI/netI 0.1159
_diffrn_reflns_limit_h_max 17
_diffrn_reflns_limit_h_min -17
_diffrn_reflns_limit_k_max 19
_diffrn_reflns_limit_k_min -19
_diffrn_reflns_limit_l_max 17
_diffrn_reflns_limit_l_min -17
_diffrn_reflns_number 26285
_diffrn_reflns_theta_full 27.48
_diffrn_reflns_theta_max 27.48
_diffrn_reflns_theta_min 3.11
_diffrn_source 'fine-focus sealed tube'
_exptl_absorpt_coefficient_mu 2.804
_exptl_absorpt_correction_type none
_exptl_crystal_density_diffrn 2.305
_exptl_crystal_density_method 'not measured'
_exptl_crystal_F_000 1888
_exptl_crystal_size_max 0.1
_exptl_crystal_size_mid 0.1
_exptl_crystal_size_min 0.1
_refine_diff_density_max 1.824
_refine_diff_density_min -1.563
_refine_diff_density_rms 0.291
_refine_ls_extinction_expression Fc^*^=kFc[1+0.001xFc^2^\l^3^/sin(2\q)]^-1/4^
_refine_ls_extinction_method SHELXL
_refine_ls_goodness_of_fit_ref 1.000
_refine_ls_hydrogen_treatment mixed
_refine_ls_matrix_type full
_refine_ls_number_parameters 403
_refine_ls_number_reflns 6424
_refine_ls_number_restraints 1
_refine_ls_restrained_S_all 0.999
_refine_ls_R_factor_all 0.0824
_refine_ls_R_factor_gt 0.0600
_refine_ls_shift/su_max 0.072
_refine_ls_shift/su_mean 0.003
_refine_ls_structure_factor_coef Fsqd
_refine_ls_weighting_details 'calc w=1/[\s^2^(Fo^2^)+(0.0722P)^2^+0.0000P] where P=(Fo^2^+2Fc^2^)/3'
_refine_ls_weighting_scheme calc
_refine_ls_wR_factor_gt 0.1318
_refine_ls_wR_factor_ref 0.1496
_reflns_number_gt 4801
_reflns_number_total 6424
_reflns_threshold_expression >2sigma(I)
_cod_data_source_file c4ce00072b2.cif
_cod_data_source_block p
_cod_depositor_comments 'Adding full bibliography for 7215452--7215458.cif.'
_cod_database_code 7215454
_olex2_refinement_description
;
1. Others
 Fixed Uiso: H14(0.033) H9(0.039) H1(0.03) H11(0.039) H2(0.032) H18(0.037)
 H20(0.033) H21A(0.052) H21B(0.052) H21C(0.052) H23(0.033) H24(0.037)
 H26(0.039) H27(0.043) H29(0.035) H4A(0.053) H4B(0.053) H4C(0.053) H5A(0.058)
 H5B(0.058) H5C(0.058) H8A(0.063) H8B(0.063) H8C(0.063)
 Fixed X: H14(-0.0516) H9(-0.0707) H1(0.1331) H11(0.0722) H2(0.2166) H18(-
 0.0905) H20(-0.1942) H21A(0.2429) H21B(0.1307) H21C(0.1686) H23(0.1938)
 H24(0.1514) H26(0.1588) H27(-0.0822) H29(-0.1074) H4A(0.1891) H4B(0.208)
 H4C(0.1008) H5A(-0.1173) H5B(-0.0642) H5C(-0.1777) H8A(0.1664) H8B(0.0547)
 H8C(0.089)
 Fixed Y: H14(0.4622) H9(0.3094) H1(0.9825) H11(0.8833) H2(0.7879) H18(0.2573)
 H20(1.0601) H21A(0.3869) H21B(0.3663) H21C(0.4645) H23(0.7326) H24(0.477)
 H26(0.5893) H27(1.0034) H29(0.51) H4A(0.2564) H4B(0.2272) H4C(0.2378)
 H5A(0.753) H5B(0.7714) H5C(0.7833) H8A(1.0844) H8B(1.1077) H8C(1.0087)
 Fixed Z: H14(1.0024) H9(0.9737) H1(0.7243) H11(1.2227) H2(0.4742) H18(0.8174)
 H20(0.9435) H21A(0.982) H21B(0.9869) H21C(1.0039) H23(0.6285) H24(0.6064)
 H26(0.7177) H27(0.8328) H29(0.7222) H4A(0.8895) H4B(0.7821) H4C(0.8202)
 H5A(0.6736) H5B(0.575) H5C(0.5829) H8A(0.9533) H8B(0.9527) H8C(0.9344)
;

loop_
_space_group_symop_id
_space_group_symop_operation_xyz
1 'x, y, z'
2 '-x, -y, z+1/2'
3 '-x+1/2, y, z+1/2'
4 'x+1/2, -y, z'

loop_
_atom_site_label
_atom_site_type_symbol
_atom_site_fract_x
_atom_site_fract_y
_atom_site_fract_z
_atom_site_U_iso_or_equiv
_atom_site_adp_type
_atom_site_occupancy
_atom_site_symmetry_multiplicity
_atom_site_calc_flag
_atom_site_refinement_flags
Ag1 Ag 0.09230(6) 0.82439(5) 1.00861(6) 0.0318(2) Uani 1 1 d .
Ag2 Ag -0.08628(6) 0.79803(5) 0.87225(6) 0.0331(2) Uani 1 1 d .
Ag3 Ag -0.10268(5) 0.73152(5) 1.07774(6) 0.0313(2) Uani 1 1 d .
Ag4 Ag 0.14551(6) 0.64456(5) 0.93564(7) 0.0328(2) Uani 1 1 d .
O8 O -0.0930(6) 0.6565(5) 0.8215(7) 0.040(2) Uani 1 1 d .
N15 N -0.0973(6) 0.9040(6) 0.7415(7) 0.0285(19) Uani 1 1 d .
O2 O 0.1049(6) 0.8643(5) 0.8553(6) 0.0340(17) Uani 1 1 d .
O3 O 0.1549(5) 0.6081(4) 1.0914(6) 0.0332(16) Uani 1 1 d .
O4 O 0.0760(5) 0.7339(5) 1.1368(6) 0.0291(16) Uani 1 1 d .
O5 O -0.0562(6) 0.6217(5) 0.9733(6) 0.0421(19) Uani 1 1 d .
O6 O 0.1689(6) 0.7343(4) 0.8071(6) 0.0368(18) Uani 1 1 d .
C7 C 0.1433(7) 0.8135(7) 0.7929(8) 0.028(2) Uani 1 1 d .
N9 N 0.0862(6) 0.9574(6) 1.1059(7) 0.032(2) Uani 1 1 d .
C10 C -0.0763(7) 0.6014(6) 0.8870(8) 0.027(2) Uani 1 1 d .
O11 O -0.1363(6) 0.8718(5) 1.1239(5) 0.0347(18) Uani 1 1 d .
C14 C -0.0662(7) 0.4413(6) 0.9406(8) 0.028(2) Uani 1 1 d .
H14 H -0.0516 0.4622 1.0024 0.033 Uiso 1 1 calc R
C15 C -0.0802(7) 0.5012(7) 0.8644(8) 0.026(2) Uani 1 1 d .
N16 N 0.1640(6) 0.5149(5) 0.8339(6) 0.0275(19) Uani 1 1 d .
C17 C -0.1428(7) 0.9267(6) 1.0559(7) 0.025(2) Uani 1 1 d .
O18 O -0.1339(7) 0.9076(6) 0.9676(6) 0.054(2) Uani 1 1 d .
C19 C 0.1608(7) 0.8514(6) 0.6930(7) 0.023(2) Uani 1 1 d .
C9 C -0.0744(8) 0.3500(7) 0.9226(8) 0.032(2) Uani 1 1 d .
H9 H -0.0707 0.3094 0.9737 0.039 Uiso 1 1 calc R
C1 C 0.1489(7) 0.9432(7) 0.6743(7) 0.025(2) Uani 1 1 d .
H1 H 0.1331 0.9825 0.7243 0.030 Uiso 1 1 calc R
C11 C 0.0804(8) 0.9419(7) 1.2009(8) 0.033(2) Uani 1 1 d .
H11 H 0.0722 0.8833 1.2227 0.039 Uiso 1 1 calc R
C12 C 0.0971(6) 1.0442(7) 1.0779(8) 0.027(2) Uani 1 1 d .
C13 C 0.1663(7) 0.3580(6) 0.7935(9) 0.032(2) Uani 1 1 d .
C2 C 0.1991(7) 0.8265(6) 0.5242(7) 0.026(2) Uani 1 1 d .
H2 H 0.2166 0.7879 0.4742 0.032 Uiso 1 1 calc R
C16 C -0.1611(6) 1.0247(6) 1.0800(8) 0.0259(19) Uani 1 1 d .
C3 C 0.1699(7) 0.4288(7) 0.8603(7) 0.028(2) Uani 1 1 d .
C18 C -0.0880(7) 0.3187(7) 0.8295(8) 0.031(2) Uani 1 1 d .
H18 H -0.0905 0.2573 0.8174 0.037 Uiso 1 1 calc R
N19 N -0.1576(6) 0.6248(6) 1.1984(7) 0.0293(19) Uani 1 1 d .
C20 C -0.1860(6) 1.0823(7) 1.0060(8) 0.028(2) Uani 1 1 d .
H20 H -0.1942 1.0601 0.9435 0.033 Uiso 1 1 calc R
C21 C 0.1788(8) 0.4099(7) 0.9682(7) 0.035(2) Uani 1 1 d .
H21A H 0.2429 0.3869 0.9820 0.052 Uiso 1 1 calc R
H21B H 0.1307 0.3663 0.9869 0.052 Uiso 1 1 calc R
H21C H 0.1686 0.4645 1.0039 0.052 Uiso 1 1 calc R
C22 C -0.0978(7) 0.3794(7) 0.7545(7) 0.024(2) Uani 1 1 d .
C23 C 0.1859(8) 0.7937(6) 0.6167(7) 0.027(2) Uani 1 1 d .
H23 H 0.1938 0.7326 0.6285 0.033 Uiso 1 1 calc R
C24 C 0.1555(7) 0.4624(7) 0.6718(8) 0.030(2) Uani 1 1 d .
H24 H 0.1514 0.4770 0.6064 0.037 Uiso 1 1 calc R
C26 C 0.1594(8) 0.5301(8) 0.7393(8) 0.032(2) Uani 1 1 d .
H26 H 0.1588 0.5893 0.7177 0.039 Uiso 1 1 calc R
C27 C -0.0862(8) 0.9895(7) 0.7672(9) 0.035(3) Uani 1 1 d .
H27 H -0.0822 1.0034 0.8328 0.043 Uiso 1 1 calc R
C28 C 0.1104(7) 0.6568(7) 1.1531(8) 0.026(2) Uani 1 1 d .
C29 C -0.0968(7) 0.4697(7) 0.7726(8) 0.029(2) Uani 1 1 d .
H29 H -0.1074 0.5100 0.7222 0.035 Uiso 1 1 calc R
C4 C 0.1660(9) 0.2611(6) 0.8241(8) 0.035(3) Uani 1 1 d .
H4A H 0.1891 0.2564 0.8895 0.053 Uiso 1 1 calc R
H4B H 0.2080 0.2272 0.7821 0.053 Uiso 1 1 calc R
H4C H 0.1008 0.2378 0.8202 0.053 Uiso 1 1 calc R
C5 C -0.1167(9) 0.7898(7) 0.6165(9) 0.039(3) Uani 1 1 d .
H5A H -0.1173 0.7530 0.6736 0.058 Uiso 1 1 calc R
H5B H -0.0642 0.7714 0.5750 0.058 Uiso 1 1 calc R
H5C H -0.1777 0.7833 0.5829 0.058 Uiso 1 1 calc R
C6 C -0.1027(7) 0.8868(7) 0.6450(8) 0.029(2) Uani 1 1 d .
C8 C 0.1023(8) 1.0630(9) 0.9695(8) 0.042(3) Uani 1 1 d .
H8A H 0.1664 1.0844 0.9533 0.063 Uiso 1 1 calc R
H8B H 0.0547 1.1077 0.9527 0.063 Uiso 1 1 calc R
H8C H 0.0890 1.0087 0.9344 0.063 Uiso 1 1 calc R

loop_
_atom_site_aniso_label
_atom_site_aniso_U_11
_atom_site_aniso_U_22
_atom_site_aniso_U_33
_atom_site_aniso_U_23
_atom_site_aniso_U_13
_atom_site_aniso_U_12
Ag1 0.0518(5) 0.0241(4) 0.0195(4) 0.0017(3) 0.0023(3) 0.0016(3)
Ag2 0.0540(5) 0.0190(4) 0.0264(4) -0.0019(3) 0.0002(4) 0.0008(3)
Ag3 0.0467(5) 0.0197(4) 0.0274(4) -0.0013(3) 0.0001(4) 0.0003(3)
Ag4 0.0536(5) 0.0248(4) 0.0200(4) 0.0007(3) 0.0003(4) -0.0003(3)
O8 0.073(6) 0.014(4) 0.033(5) -0.002(3) -0.002(4) -0.001(3)
N15 0.043(5) 0.020(4) 0.022(5) 0.004(4) -0.002(3) 0.006(4)
O2 0.065(5) 0.021(4) 0.016(4) 0.000(3) 0.000(3) 0.000(3)
O3 0.057(4) 0.022(4) 0.021(4) -0.001(3) 0.011(3) 0.002(3)
O4 0.041(4) 0.021(4) 0.025(4) 0.000(3) 0.004(3) 0.002(3)
O5 0.071(5) 0.025(4) 0.031(4) -0.011(3) -0.003(4) 0.010(4)
O6 0.070(5) 0.017(4) 0.024(4) 0.004(3) 0.010(4) 0.001(3)
C7 0.039(6) 0.027(5) 0.016(5) 0.009(4) -0.005(4) 0.005(4)
N9 0.039(5) 0.030(5) 0.025(5) -0.003(4) 0.006(3) 0.005(4)
C10 0.038(5) 0.012(5) 0.032(6) -0.012(4) 0.001(4) 0.006(4)
O11 0.070(5) 0.018(4) 0.017(4) -0.001(3) 0.007(3) 0.001(3)
C14 0.032(5) 0.032(5) 0.020(5) -0.009(5) 0.007(4) 0.002(4)
C15 0.036(5) 0.024(5) 0.018(5) 0.001(4) 0.003(4) 0.000(4)
N16 0.053(6) 0.016(4) 0.013(4) -0.005(3) 0.001(3) 0.001(4)
C17 0.046(6) 0.011(4) 0.018(5) -0.007(4) -0.003(4) 0.005(4)
O18 0.105(7) 0.030(5) 0.027(5) -0.013(4) -0.001(4) 0.017(5)
C19 0.034(5) 0.015(5) 0.019(5) 0.003(4) -0.005(4) 0.001(4)
C9 0.053(6) 0.021(5) 0.023(6) 0.008(4) 0.002(5) 0.001(4)
C1 0.034(5) 0.024(5) 0.017(5) 0.003(4) -0.002(4) 0.004(4)
C11 0.051(6) 0.020(5) 0.028(6) 0.006(4) -0.004(4) -0.005(4)
C12 0.032(5) 0.026(5) 0.023(5) 0.001(5) 0.002(4) -0.004(4)
C13 0.040(6) 0.021(5) 0.035(7) 0.000(5) 0.007(5) 0.003(4)
C2 0.044(6) 0.019(5) 0.017(5) -0.001(4) 0.000(4) 0.002(4)
C16 0.036(5) 0.017(4) 0.025(5) -0.002(4) 0.001(4) 0.003(4)
C3 0.035(5) 0.030(5) 0.020(5) 0.004(4) -0.004(4) -0.004(4)
C18 0.047(7) 0.016(5) 0.029(6) -0.005(4) 0.003(4) -0.003(4)
N19 0.043(5) 0.024(5) 0.020(5) -0.004(4) -0.001(3) -0.005(4)
C20 0.027(5) 0.032(5) 0.025(5) -0.009(5) 0.000(4) 0.013(4)
C21 0.063(7) 0.023(5) 0.017(5) -0.001(4) -0.006(5) 0.002(5)
C22 0.039(6) 0.021(5) 0.014(5) -0.005(4) -0.005(4) 0.005(4)
C23 0.045(6) 0.017(5) 0.020(5) -0.001(4) 0.000(4) 0.002(4)
C24 0.040(6) 0.029(6) 0.023(6) 0.003(4) 0.000(4) -0.001(4)
C26 0.051(7) 0.026(5) 0.020(6) -0.001(4) 0.006(4) -0.011(5)
C27 0.053(7) 0.021(6) 0.032(7) -0.001(5) -0.003(5) -0.005(4)
C28 0.023(5) 0.030(6) 0.026(6) 0.007(5) -0.001(4) -0.003(4)
C29 0.038(6) 0.022(5) 0.027(6) 0.007(4) 0.001(4) 0.010(4)
C4 0.055(7) 0.024(5) 0.026(6) 0.002(4) 0.000(5) 0.008(5)
C5 0.059(7) 0.020(5) 0.037(7) -0.004(5) 0.003(6) 0.008(5)
C6 0.035(6) 0.028(5) 0.024(6) -0.009(5) 0.004(4) 0.006(4)
C8 0.062(8) 0.042(7) 0.021(6) -0.003(5) -0.004(5) 0.002(6)

loop_
_atom_type_symbol
_atom_type_description
_atom_type_scat_dispersion_real
_atom_type_scat_dispersion_imag
_atom_type_scat_source
C C 0.0033 0.0016 'International Tables Vol C Tables 4.2.6.8 and 6.1.1.4'
H H 0.0000 0.0000 'International Tables Vol C Tables 4.2.6.8 and 6.1.1.4'
N N 0.0061 0.0033 'International Tables Vol C Tables 4.2.6.8 and 6.1.1.4'
O O 0.0106 0.0060 'International Tables Vol C Tables 4.2.6.8 and 6.1.1.4'
Ag Ag -0.8971 1.1015 'International Tables Vol C Tables 4.2.6.8 and 6.1.1.4'

loop_
_geom_angle_atom_site_label_1
_geom_angle_atom_site_label_2
_geom_angle_atom_site_label_3
_geom_angle
_geom_angle_site_symmetry_1
_geom_angle_site_symmetry_3
Ag2 Ag1 Ag3 57.51(3) . .
Ag4 Ag1 Ag2 82.69(3) . .
Ag4 Ag1 Ag3 85.11(3) . .
O2 Ag1 Ag2 60.9(2) . .
O2 Ag1 Ag3 118.3(2) . .
O2 Ag1 Ag4 84.08(19) . .
O2 Ag1 O4 158.4(3) . .
O2 Ag1 N9 108.6(3) . .
O4 Ag1 Ag2 108.97(18) . .
O4 Ag1 Ag3 53.98(17) . .
O4 Ag1 Ag4 75.43(18) . .
O4 Ag1 N9 92.9(3) . .
N9 Ag1 Ag2 114.6(2) . .
N9 Ag1 Ag3 99.4(2) . .
N9 Ag1 Ag4 161.9(2) . .
Ag3 Ag2 Ag1 61.96(3) . .
O8 Ag2 Ag1 110.1(2) . .
O8 Ag2 Ag3 89.0(2) . .
O8 Ag2 N15 112.5(3) . .
N15 Ag2 Ag1 114.9(2) . .
N15 Ag2 Ag3 156.7(2) . .
O18 Ag2 Ag1 77.1(2) . .
O18 Ag2 Ag3 69.9(2) . .
O18 Ag2 O8 151.8(4) . .
O18 Ag2 N15 86.8(3) . .
Ag2 Ag3 Ag1 60.53(3) . .
O4 Ag3 Ag1 44.51(17) . .
O4 Ag3 Ag2 102.86(17) . .
O5 Ag3 Ag1 83.4(2) . .
O5 Ag3 Ag2 67.5(2) . .
O5 Ag3 O4 86.8(3) . .
O5 Ag3 N19 93.0(3) . .
O11 Ag3 Ag1 81.4(2) . .
O11 Ag3 Ag2 88.68(19) . .
O11 Ag3 O4 95.3(3) . .
O11 Ag3 O5 155.9(3) . .
O11 Ag3 N19 110.7(3) . .
N19 Ag3 Ag1 139.3(2) . .
N19 Ag3 Ag2 152.4(2) . .
N19 Ag3 O4 94.9(3) . .
O3 Ag4 Ag1 84.55(17) . .
O3 Ag4 O6 154.5(3) . .
O3 Ag4 N16 111.4(3) . .
O6 Ag4 Ag1 76.46(18) . .
O6 Ag4 N16 90.0(3) . .
N16 Ag4 Ag1 162.7(2) . .
C10 O8 Ag2 112.9(7) . .
C27 N15 Ag2 114.9(8) . .
C27 N15 C6 116.7(9) . .
C6 N15 Ag2 128.1(7) . .
C7 O2 Ag1 121.8(6) . .
C28 O3 Ag4 118.8(7) . .
Ag1 O4 Ag3 81.5(2) . .
C28 O4 Ag1 130.7(7) . .
C28 O4 Ag3 113.5(6) . .
C10 O5 Ag3 135.5(7) . .
C7 O6 Ag4 130.3(7) . .
O2 C7 C19 117.8(8) . .
O6 C7 O2 125.3(10) . .
O6 C7 C19 116.9(9) . .
C11 N9 Ag1 114.2(8) . .
C11 N9 C12 116.8(10) . .
C12 N9 Ag1 128.6(7) . .
O8 C10 O5 124.8(9) . .
O8 C10 C15 119.3(10) . .
O5 C10 C15 115.9(10) . .
C17 O11 Ag3 114.3(6) . .
C9 C14 C15 118.8(10) . .
C14 C15 C10 117.8(10) . .
C29 C15 C10 122.0(10) . .
C29 C15 C14 120.1(10) . .
C3 N16 Ag4 128.2(7) . .
C26 N16 Ag4 115.8(7) . .
C26 N16 C3 115.8(9) . .
O11 C17 O18 125.1(9) . .
O11 C17 C16 118.4(9) . .
O18 C17 C16 116.5(9) . .
C17 O18 Ag2 141.1(8) . .
C1 C19 C7 120.9(9) . .
C1 C19 C23 119.2(9) . .
C23 C19 C7 119.8(8) . .
C18 C9 C14 120.6(10) . .
C16 C1 C19 119.4(10) 2_574 .
N9 C11 C27 121.6(11) . 2_575
N9 C12 C6 121.4(10) . 2_575
N9 C12 C8 117.4(10) . .
C6 C12 C8 121.2(10) 2_575 .
C3 C13 C4 122.5(10) . .
N19 C13 C3 120.2(9) 2_564 .
N19 C13 C4 117.2(10) 2_564 .
C23 C2 C20 119.8(9) . 2_574
C1 C16 C17 120.9(9) 2_575 .
C20 C16 C17 118.5(9) . .
C20 C16 C1 120.5(9) . 2_575
N16 C3 C13 122.7(9) . .
N16 C3 C21 116.7(9) . .
C13 C3 C21 120.5(9) . .
C9 C18 C22 119.5(9) . .
C13 N19 Ag3 125.1(7) 2_565 .
C13 N19 C24 116.8(9) 2_565 2_565
C24 N19 Ag3 115.9(7) 2_565 .
C16 C20 C2 120.3(10) . 2_575
C18 C22 C28 118.3(9) . 2_564
C29 C22 C18 120.3(9) . .
C29 C22 C28 121.4(9) . 2_564
C2 C23 C19 120.7(9) . .
N19 C24 C26 121.3(10) 2_564 .
N16 C26 C24 123.0(11) . .
N15 C27 C11 122.6(11) . 2_574
O3 C28 C22 118.2(9) . 2_565
O4 C28 O3 125.3(10) . .
O4 C28 C22 116.6(9) . 2_565
C22 C29 C15 120.5(10) . .
N15 C6 C12 120.8(10) . 2_574
N15 C6 C5 116.3(10) . .
C12 C6 C5 122.8(10) 2_574 .

loop_
_geom_bond_atom_site_label_1
_geom_bond_atom_site_label_2
_geom_bond_distance
_geom_bond_site_symmetry_2
Ag1 Ag2 3.1103(12) .
Ag1 Ag3 3.1532(12) .
Ag1 Ag4 2.9507(12) .
Ag1 O2 2.206(8) .
Ag1 O4 2.235(8) .
Ag1 N9 2.394(9) .
Ag2 Ag3 3.0136(15) .
Ag2 O8 2.222(8) .
Ag2 N15 2.402(9) .
Ag2 O18 2.194(8) .
Ag3 O4 2.579(7) .
Ag3 O5 2.270(7) .
Ag3 O11 2.231(7) .
Ag3 N19 2.421(9) .
Ag4 O3 2.222(8) .
Ag4 O6 2.244(7) .
Ag4 N16 2.400(8) .
O8 C10 1.241(13) .
N15 C27 1.329(14) .
N15 C6 1.359(14) .
O2 C7 1.261(13) .
O3 C28 1.272(13) .
O4 C28 1.260(12) .
O5 C10 1.259(12) .
O6 C7 1.245(12) .
C7 C19 1.510(14) .
N9 C11 1.335(15) .
N9 C12 1.355(14) .
C10 C15 1.524(14) .
O11 C17 1.248(12) .
C14 C15 1.393(15) .
C14 C9 1.386(13) .
C15 C29 1.371(15) .
N16 C3 1.334(12) .
N16 C26 1.328(13) .
C17 O18 1.258(12) .
C17 C16 1.516(12) .
C19 C1 1.399(14) .
C19 C23 1.402(13) .
C9 C18 1.379(15) .
C1 C16 1.398(14) 2_574
C11 C27 1.374(16) 2_575
C12 C6 1.386(15) 2_575
C12 C8 1.524(16) .
C13 C3 1.401(14) .
C13 N19 1.343(15) 2_564
C13 C4 1.503(13) .
C2 C20 1.392(13) 2_574
C2 C23 1.378(13) .
C16 C1 1.398(14) 2_575
C16 C20 1.376(14) .
C3 C21 1.522(14) .
C18 C22 1.381(15) .
N19 C13 1.343(15) 2_565
N19 C24 1.349(13) 2_565
C20 C2 1.392(13) 2_575
C22 C28 1.510(14) 2_564
C22 C29 1.367(14) .
C24 N19 1.349(13) 2_564
C24 C26 1.373(15) .
C27 C11 1.374(16) 2_574
C28 C22 1.510(14) 2_565
C5 C6 1.508(15) .
C6 C12 1.386(15) 2_574
